data_7200501
loop_
_publ_author_name
'Piccoli, Paula M. B.'
'Schultz, Arthur J.'
'Sparkes, Hazel A.'
'Howard, Judith A. K.'
'Arif, Atta M.'
'Dawe, Louise N.'
'Miller, Joel S.'

_publ_section_title
;
 [MeNC5H5]2[TCNE]2 (TCNE = tetracyanoethylene). Single crystal X-ray
 and neutron diffraction characterization of an exceptionally long 2.8
 \%A C--C bond
;
_journal_issue 4
_journal_name_full CrystEngComm
_journal_page_first 686
_journal_paper_doi 10.1039/b816817b
_journal_volume 11
_journal_year 2009
_chemical_formula_sum 'C12 H8 N5'
_chemical_formula_weight 222.23
_chemical_name_systematic ' ?'
_space_group_IT_number 14
_symmetry_cell_setting monoclinic
_symmetry_space_group_name_Hall '-P 2yn'
_symmetry_space_group_name_H-M 'P 1 21/n 1'
_cell_angle_alpha 90.0
_cell_angle_beta 95.235(19)
_cell_angle_gamma 90.0
_cell_formula_units_Z 4
_cell_length_a 6.7310(10)
_cell_length_b 9.9960(20)
_cell_length_c 16.489(4)
_cell_measurement_temperature 50
_cell_volume 1104.8(4)
_exptl_crystal_density_meas ?
_pd_block_id 2004-09-29T09:14|TCNE50_phase1|Paula_M._B._Piccoli||
_pd_phase_name '(MePy)2(TCNE)2 at 50K'
_cod_data_source_file b816817b.txt
_cod_data_source_block TCNE50_phase_1
_cod_depositor_comments
;
The following automatic conversions were performed:
'_geom_angle_publ_flag' value 'N' changed to 'n' according to
'/home/saulius/struct/CIF-dictionaries/cif_core.dic' dictionary named
'cif_core.dic' version 2.4.1 from 2010-06-29 (34
times).

'_geom_bond_publ_flag' value 'N' changed to 'n' according to
'/home/saulius/struct/CIF-dictionaries/cif_core.dic' dictionary named
'cif_core.dic' version 2.4.1 from 2010-06-29 (58 times).

Automatic conversion script
Id: cif_fix_enum 1527 2010-12-29 10:47:43Z saulius 

The following automatic conversions were performed:

'_exptl_crystal_density_meas' value ' not measured' was changed to
'?' - the value is perceived as not measured.

Automatic conversion script
Id: cif_fix_values 3008 2015-01-20 13:52:24Z robertas 
;
_cod_original_cell_volume 1104.8031
_cod_original_sg_symbol_H-M 'P 21/n'
_cod_database_code 7200501

loop_
_symmetry_equiv_pos_site_id
_symmetry_equiv_pos_as_xyz
1 +x,+y,+z
2 -x+1/2,+y+1/2,-z+1/2
-1 -x,-y,-z
-2 +x+1/2,-y+1/2,+z+1/2

loop_
_atom_site_aniso_label
_atom_site_aniso_U_11
_atom_site_aniso_U_12
_atom_site_aniso_U_13
_atom_site_aniso_U_22
_atom_site_aniso_U_23
_atom_site_aniso_U_33
N1 0.0256(10) 0.0012(8) 0.0023(9) 0.0331(10) -0.0001(9) 0.0148(14)
N2 0.0248(10) -0.0022(7) 0.0015(9) 0.0178(8) 0.0023(7) 0.0248(15)
N3 0.0224(9) 0.0009(7) 0.0042(9) 0.0229(9) 0.0033(8) 0.0199(14)
N4 0.0322(11) -0.0006(7) 0.0028(10) 0.0212(9) 0.0065(8) 0.0235(16)
N5 0.0247(9) 0.0008(7) 0.0039(9) 0.0169(7) -0.0017(7) 0.0138(12)
C1 0.0204(12) -0.0018(9) 0.0033(12) 0.0221(12) -0.0002(10) 0.0143(18)
C2 0.0205(12) -0.0002(9) -0.0016(12) 0.0176(11) -0.0003(10) 0.0175(19)
C3 0.0173(11) -0.0019(9) 0.0003(12) 0.0169(10) 0.0003(10) 0.0213(19)
C4 0.0216(12) 0.0004(9) 0.0000(12) 0.0165(10) -0.0029(9) 0.0143(18)
C5 0.0177(12) 0.0001(9) 0.0043(12) 0.0179(11) 0.0006(9) 0.0147(17)
C6 0.0199(12) -0.0003(8) 0.0003(11) 0.0158(10) 0.0015(9) 0.0144(17)
C7 0.0213(13) 0.0007(9) -0.0007(13) 0.0191(11) -0.0011(10) 0.0198(19)
C8 0.0214(12) 0.0023(9) 0.0042(12) 0.0163(10) -0.0005(9) 0.0144(17)
C9 0.0236(13) -0.0004(9) 0.0042(12) 0.0164(11) -0.0004(10) 0.0170(18)
C10 0.0236(14) -0.0009(9) -0.0018(14) 0.0203(11) 0.0018(11) 0.0213(21)
C11 0.0204(12) 0.0025(9) 0.0025(12) 0.0204(11) -0.0001(10) 0.0170(18)
C12 0.0337(16) 0.0040(11) 0.0076(15) 0.0187(11) 0.0004(10) 0.0165(19)
H7 0.0328(30) 0.0023(23) -0.0061(30) 0.0406(30) -0.0089(27) 0.034(5)
H8 0.0290(29) 0.0123(24) 0.0056(30) 0.0461(32) -0.0057(29) 0.039(5)
H9 0.059(4) 0.0086(28) 0.0037(33) 0.0415(30) -0.0157(27) 0.023(4)
H10 0.049(4) -0.0080(26) -0.0148(32) 0.0414(30) -0.0082(26) 0.025(4)
H11 0.0236(27) 0.0028(24) 0.0000(28) 0.0514(33) -0.0052(29) 0.037(5)
H12a 0.124(7) 0.028(4) 0.022(5) 0.0297(29) 0.0011(27) 0.031(5)
H12b 0.071(6) -0.018(4) 0.051(6) 0.083(5) -0.022(5) 0.072(8)
H12c 0.065(5) 0.021(4) -0.012(5) 0.087(6) -0.043(5) 0.053(7)

loop_
_atom_site_type_symbol
_atom_site_label
_atom_site_fract_x
_atom_site_fract_y
_atom_site_fract_z
_atom_site_occupancy
_atom_site_thermal_displace_type
_atom_site_U_iso_or_equiv
_atom_site_symmetry_multiplicity
N N1 0.08626(31) 0.52868(19) 0.20636(15) 1.0 Uani 0.02447 4
N N2 0.27450(29) 0.78942(17) 0.01230(15) 1.0 Uani 0.02251 4
N N3 0.35942(30) 0.46702(17) -0.12572(15) 1.0 Uani 0.02157 4
N N4 0.21468(31) 0.21293(18) 0.08246(15) 1.0 Uani 0.0256 4
N N5 0.69386(28) 0.31022(16) 0.26976(13) 1.0 Uani 0.01833 4
C C1 0.1283(4) 0.54314(23) 0.14051(20) 1.0 Uani 0.01884 4
C C2 0.1777(4) 0.55623(23) 0.05936(20) 1.0 Uani 0.01873 4
C C3 0.2278(4) 0.68493(23) 0.03351(20) 1.0 Uani 0.01858 4
C C4 0.2157(4) 0.44103(23) 0.01252(19) 1.0 Uani 0.01753 4
C C5 0.2946(4) 0.45458(23) -0.06346(20) 1.0 Uani 0.0166 4
C C6 0.2147(4) 0.31404(23) 0.04936(19) 1.0 Uani 0.01678 4
C C7 0.5081(4) 0.35736(24) 0.27123(21) 1.0 Uani 0.02022 4
C C8 0.4583(4) 0.43639(23) 0.33485(19) 1.0 Uani 0.01722 4
C C9 0.6029(4) 0.46460(23) 0.39740(20) 1.0 Uani 0.01886 4
C C10 0.7955(4) 0.41554(24) 0.39601(21) 1.0 Uani 0.02198 4
C C11 0.8372(4) 0.33831(24) 0.33015(20) 1.0 Uani 0.01921 4
C C12 0.7436(5) 0.22503(25) 0.20199(21) 1.0 Uani 0.02264 4
H H7 0.4053(9) 0.3308(6) 0.2207(5) 1.0 Uani 0.03638 4
H H8 0.3099(9) 0.4759(6) 0.3336(5) 1.0 Uani 0.03794 4
H H9 0.5688(10) 0.5309(6) 0.4473(4) 1.0 Uani 0.04107 4
H H10 0.9136(10) 0.4345(6) 0.4444(4) 1.0 Uani 0.03955 4
H H11 0.9842(8) 0.2961(6) 0.3230(5) 1.0 Uani 0.03764 4
H H12a 0.7669(14) 0.1263(6) 0.2266(5) 1.0 Uani 0.06067 4
H H12b 0.8707(14) 0.2640(8) 0.1768(7) 1.0 Uani 0.07276 4
H H12c 0.6224(14) 0.2228(8) 0.1553(6) 1.0 Uani 0.06968 4

loop_
_atom_type_symbol
_atom_type_number_in_cell
C_ 48.0
H_ 32.0
N_ 20.0

loop_
_geom_angle_atom_site_label_1
_geom_angle_atom_site_label_2
_geom_angle_atom_site_label_3
_geom_angle
_geom_angle_site_symmetry_1
_geom_angle_site_symmetry_2
_geom_angle_site_symmetry_3
_geom_angle_publ_flag
C7 N5 C11 121.25(24) 1_555 . 1_555 n
C7 N5 C12 119.76(24) 1_555 . 1_555 n
C11 N5 C12 118.99(22) 1_555 . 1_555 n
N1 C1 C2 178.03(26) 1_555 . 1_555 n
C1 C2 C3 117.08(26) 1_555 . 1_555 n
C1 C2 C4 120.55(23) 1_555 . 1_555 n
C3 C2 C4 121.07(30) 1_555 . 1_555 n
N2 C3 C2 178.06(27) 1_555 . 1_555 n
C2 C4 C5 120.34(23) 1_555 . 1_555 n
C2 C4 C6 119.18(30) 1_555 . 1_555 n
C5 C4 C6 119.13(24) 1_555 . 1_555 n
N3 C5 C4 179.3353(28) 1_555 . 1_555 n
N4 C6 C4 177.21(33) 1_555 . 1_555 n
N5 C7 C8 120.51(26) 1_555 . 1_555 n
N5 C7 H7 116.0(4) 1_555 . 1_555 n
C8 C7 H7 123.5(4) 1_555 . 1_555 n
C7 C8 C9 118.79(25) 1_555 . 1_555 n
C7 C8 H8 119.1(5) 1_555 . 1_555 n
C9 C8 H8 122.1(5) 1_555 . 1_555 n
C8 C9 C10 120.74(28) 1_555 . 1_555 n
C8 C9 H9 120.1(4) 1_555 . 1_555 n
C10 C9 H9 119.0(4) 1_555 . 1_555 n
C9 C10 C11 117.83(27) 1_555 . 1_555 n
C9 C10 H10 123.1(5) 1_555 . 1_555 n
C11 C10 H10 119.1(5) 1_555 . 1_555 n
N5 C11 C10 120.86(24) 1_555 . 1_555 n
N5 C11 H11 115.6(4) 1_555 . 1_555 n
C10 C11 H11 123.5(4) 1_555 . 1_555 n
N5 C12 H12a 106.4(5) 1_555 . 1_555 n
N5 C12 H12b 109.5(5) 1_555 . 1_555 n
N5 C12 H12c 110.4(5) 1_555 . 1_555 n
H12a C12 H12b 113.0(8) 1_555 . 1_555 n
H12a C12 H12c 109.2(7) 1_555 . 1_555 n
H12b C12 H12c 108.4(9) 1_555 . 1_555 n

loop_
_geom_bond_atom_site_label_1
_geom_bond_atom_site_label_2
_geom_bond_distance
_geom_bond_site_symmetry_1
_geom_bond_site_symmetry_2
_geom_bond_publ_flag
N1 C1 1.156(4) . 1_555 n
N2 C3 1.1541(30) . 1_555 n
N3 C5 1.158(4) . 1_555 n
N4 C6 1.1486(31) . 1_555 n
N5 C7 1.3387(32) . 1_555 n
N5 C11 1.3511(33) . 1_555 n
N5 C12 1.468(4) . 1_555 n
N5 H7 2.045(6) . 1_555 n
N5 H12a 2.048(6) . 1_555 n
C1 N1 1.156(4) . 1_555 n
C1 C2 1.414(4) . 1_555 n
C2 C1 1.414(4) . 1_555 n
C2 C3 1.4060(35) . 1_555 n
C2 C4 1.423(4) . 1_555 n
C3 N2 1.1541(30) . 1_555 n
C3 C2 1.4060(35) . 1_555 n
C4 C2 1.423(4) . 1_555 n
C4 C5 1.411(4) . 1_555 n
C4 C6 1.408(4) . 1_555 n
C5 N3 1.158(4) . 1_555 n
C5 C4 1.411(4) . 1_555 n
C6 N4 1.1486(31) . 1_555 n
C6 C4 1.408(4) . 1_555 n
C7 N5 1.3387(32) . 1_555 n
C7 C8 1.379(4) . 1_555 n
C7 H7 1.067(7) . 1_555 n
C8 C7 1.379(4) . 1_555 n
C8 C9 1.381(4) . 1_555 n
C8 H8 1.072(6) . 1_555 n
C9 C8 1.381(4) . 1_555 n
C9 C10 1.389(4) . 1_555 n
C9 H9 1.097(7) . 1_555 n
C10 C9 1.389(4) . 1_555 n
C10 C11 1.382(4) . 1_555 n
C10 H10 1.091(7) . 1_555 n
C11 N5 1.3511(33) . 1_555 n
C11 C10 1.382(4) . 1_555 n
C11 H11 1.092(7) . 1_555 n
C12 N5 1.468(4) . 1_555 n
C12 H12a 1.073(7) . 1_555 n
C12 H12b 1.059(11) . 1_555 n
C12 H12c 1.069(11) . 1_555 n
H7 N5 2.045(6) . 1_555 n
H7 C7 1.067(7) . 1_555 n
H8 C8 1.072(6) . 1_555 n
H9 C9 1.097(7) . 1_555 n
H10 C10 1.091(7) . 1_555 n
H11 C11 1.092(7) . 1_555 n
H12a N5 2.048(6) . 1_555 n
H12a C12 1.073(7) . 1_555 n
H12a H12b 1.778(12) . 1_555 n
H12a H12c 1.746(12) . 1_555 n
H12b C12 1.059(11) . 1_555 n
H12b H12a 1.778(12) . 1_555 n
H12b H12c 1.726(13) . 1_555 n
H12c C12 1.069(11) . 1_555 n
H12c H12a 1.746(12) . 1_555 n
H12c H12b 1.726(13) . 1_555 n
